data_7216603
loop_
_publ_author_name
'Holmes, Kathryn E.'
'Kelly, Paul F.'
'Elsegood, Mark R. J.'

_publ_section_title
;
 Structural diversity within the products of the reaction of Ph2SNH with
 copper(ii) tetrafluoroborate
;
_journal_issue 90
_journal_name_full CrystEngComm
_journal_page_first 545
_journal_page_last 547
_journal_paper_doi 10.1039/b209185m
_journal_volume 4
_journal_year 2002
_chemical_formula_sum 'C50 H47 B2 Cu F8 N5 S4'
_chemical_formula_weight 1083.33
_space_group_IT_number 13
_symmetry_cell_setting monoclinic
_symmetry_space_group_name_Hall '-P 2yc'
_symmetry_space_group_name_H-M 'P 1 2/c 1'
_atom_sites_solution_hydrogens 'geom except NH coords freely refined'
_atom_sites_solution_primary direct
_atom_sites_solution_secondary difmap
_audit_creation_method SHELXL-97
_cell_angle_alpha 90.00
_cell_angle_beta 99.880(2)
_cell_angle_gamma 90.00
_cell_formula_units_Z 4
_cell_length_a 14.6815(5)
_cell_length_b 10.1490(3)
_cell_length_c 35.2706(11)
_cell_measurement_reflns_used 18801
_cell_measurement_temperature 150(2)
_cell_measurement_theta_max 28.97
_cell_measurement_theta_min 2.32
_cell_volume 5177.5(3)
_computing_cell_refinement 'Bruker SAINT'
_computing_data_collection 'Bruker SMART'
_computing_data_reduction 'Bruker SAINT'
_computing_molecular_graphics 'Bruker SHELXTL'
_computing_publication_material 'Bruker SHELXTL and local programs'
_computing_structure_refinement 'Bruker SHELXTL'
_computing_structure_solution 'Bruker SHELXTL'
_diffrn_ambient_temperature 150(2)
_diffrn_measured_fraction_theta_full 0.999
_diffrn_measured_fraction_theta_max 0.906
_diffrn_measurement_device_type 'Bruker SMART 1000 CCD diffractometer'
_diffrn_measurement_method '\w rotation with narrow frames'
_diffrn_radiation_monochromator graphite
_diffrn_radiation_source 'sealed tube'
_diffrn_radiation_type MoK\a
_diffrn_radiation_wavelength 0.71073
_diffrn_reflns_av_R_equivalents 0.0220
_diffrn_reflns_av_sigmaI/netI 0.0236
_diffrn_reflns_limit_h_max 19
_diffrn_reflns_limit_h_min -18
_diffrn_reflns_limit_k_max 13
_diffrn_reflns_limit_k_min -13
_diffrn_reflns_limit_l_max 46
_diffrn_reflns_limit_l_min -48
_diffrn_reflns_number 44873
_diffrn_reflns_theta_full 26.00
_diffrn_reflns_theta_max 29.06
_diffrn_reflns_theta_min 1.67
_diffrn_standards_decay_% 0
_diffrn_standards_number 0
_exptl_absorpt_coefficient_mu 0.652
_exptl_absorpt_correction_T_max 0.886
_exptl_absorpt_correction_T_min 0.809
_exptl_absorpt_correction_type multi-scan
_exptl_crystal_colour blue
_exptl_crystal_density_diffrn 1.390
_exptl_crystal_density_method 'not measured'
_exptl_crystal_description block
_exptl_crystal_F_000 2228
_exptl_crystal_size_max 0.34
_exptl_crystal_size_mid 0.32
_exptl_crystal_size_min 0.19
_refine_diff_density_max 0.888
_refine_diff_density_min -0.418
_refine_diff_density_rms 0.064
_refine_ls_extinction_method none
_refine_ls_goodness_of_fit_ref 1.044
_refine_ls_hydrogen_treatment mixed
_refine_ls_matrix_type full
_refine_ls_number_parameters 697
_refine_ls_number_reflns 12548
_refine_ls_number_restraints 213
_refine_ls_restrained_S_all 1.151
_refine_ls_R_factor_all 0.0592
_refine_ls_R_factor_gt 0.0432
_refine_ls_shift/su_max 0.002
_refine_ls_shift/su_mean 0.000
_refine_ls_structure_factor_coef Fsqd
_refine_ls_weighting_details 'calc w=1/[\s^2^(Fo^2^)+(0.0554P)^2^+4.0615P] where P=(Fo^2^+2Fc^2^)/3'
_refine_ls_weighting_scheme calc
_refine_ls_wR_factor_gt 0.1094
_refine_ls_wR_factor_ref 0.1197
_reflns_number_gt 9970
_reflns_number_total 12548
_reflns_threshold_expression I>2\s(I)
_cod_data_source_file b209185m.txt
_cod_data_source_block 4
_cod_original_sg_symbol_H-M P2/c
_cod_database_code 7216603

loop_
_symmetry_equiv_pos_as_xyz
'x, y, z'
'-x, y, -z+1/2'
'-x, -y, -z'
'x, -y, z-1/2'

loop_
_atom_site_label
_atom_site_type_symbol
_atom_site_fract_x
_atom_site_fract_y
_atom_site_fract_z
_atom_site_U_iso_or_equiv
_atom_site_adp_type
_atom_site_occupancy
_atom_site_symmetry_multiplicity
_atom_site_calc_flag
_atom_site_refinement_flags
_atom_site_disorder_assembly
_atom_site_disorder_group
Cu1 Cu 0.0000 0.28324(4) 0.2500 0.02712(10) Uani 1 2 d S . .
N1 N 0.05036(16) 0.1462(2) 0.22087(6) 0.0341(5) Uani 1 1 d . . .
H1A H 0.039(2) 0.071(4) 0.2212(9) 0.051 Uiso 1 1 d . . .
S1 S 0.13051(4) 0.17121(6) 0.196229(17) 0.03381(14) Uani 1 1 d . . .
C1 C 0.22648(19) 0.0699(4) 0.21495(8) 0.0485(7) Uani 1 1 d . . .
C2 C 0.2206(3) -0.0651(4) 0.21381(9) 0.0625(10) Uani 1 1 d . . .
H2 H 0.1668 -0.1079 0.2007 0.075 Uiso 1 1 calc R . .
C3 C 0.2964(4) -0.1383(6) 0.23267(11) 0.0989(19) Uani 1 1 d . . .
H3 H 0.2946 -0.2319 0.2322 0.119 Uiso 1 1 calc R . .
C4 C 0.3733(4) -0.0737(9) 0.25177(14) 0.126(3) Uani 1 1 d . . .
H4 H 0.4242 -0.1234 0.2646 0.151 Uiso 1 1 calc R . .
C5 C 0.3774(3) 0.0593(9) 0.25253(13) 0.119(3) Uani 1 1 d . . .
H5 H 0.4315 0.1012 0.2658 0.143 Uiso 1 1 calc R . .
C6 C 0.3042(2) 0.1365(6) 0.23438(10) 0.0782(13) Uani 1 1 d . . .
H6 H 0.3069 0.2300 0.2351 0.094 Uiso 1 1 calc R . .
C7 C 0.09391(16) 0.1033(2) 0.14922(7) 0.0300(5) Uani 1 1 d . . .
C8 C 0.15609(18) 0.0953(3) 0.12372(7) 0.0368(6) Uani 1 1 d . . .
H8 H 0.2200 0.1121 0.1322 0.044 Uiso 1 1 calc R . .
C9 C 0.1233(2) 0.0626(3) 0.08566(7) 0.0413(6) Uani 1 1 d . . .
H9 H 0.1653 0.0550 0.0681 0.050 Uiso 1 1 calc R . .
C10 C 0.0302(2) 0.0409(3) 0.07316(8) 0.0469(7) Uani 1 1 d . . .
H10 H 0.0083 0.0198 0.0469 0.056 Uiso 1 1 calc R . .
C11 C -0.0310(2) 0.0498(3) 0.09874(9) 0.0493(7) Uani 1 1 d . . .
H11 H -0.0951 0.0359 0.0900 0.059 Uiso 1 1 calc R . .
C12 C 0.00060(18) 0.0790(3) 0.13718(8) 0.0380(6) Uani 1 1 d . . .
H12 H -0.0411 0.0823 0.1550 0.046 Uiso 1 1 calc R . .
N2 N -0.0071(2) 0.4200(2) 0.21035(6) 0.0432(6) Uani 1 1 d . . .
H2A H -0.013(3) 0.498(4) 0.2162(11) 0.065 Uiso 1 1 d . . .
S2 S -0.04510(5) 0.38506(6) 0.166381(17) 0.03636(15) Uani 1 1 d . . .
C13 C 0.00014(18) 0.5026(3) 0.13674(7) 0.0358(5) Uani 1 1 d . . .
C14 C 0.0394(2) 0.4540(3) 0.10659(8) 0.0503(8) Uani 1 1 d . . .
H14 H 0.0396 0.3622 0.1014 0.060 Uiso 1 1 calc R . .
C15 C 0.0789(2) 0.5443(4) 0.08393(8) 0.0542(8) Uani 1 1 d . . .
H15 H 0.1058 0.5135 0.0629 0.065 Uiso 1 1 calc R . .
C16 C 0.0788(2) 0.6757(4) 0.09183(9) 0.0513(8) Uani 1 1 d . . .
H16 H 0.1057 0.7360 0.0763 0.062 Uiso 1 1 calc R . .
C17 C 0.0401(3) 0.7216(3) 0.12210(9) 0.0561(8) Uani 1 1 d . . .
H17 H 0.0407 0.8133 0.1275 0.067 Uiso 1 1 calc R . .
C18 C 0.0000(2) 0.6347(3) 0.14489(8) 0.0458(7) Uani 1 1 d . . .
H18 H -0.0270 0.6664 0.1658 0.055 Uiso 1 1 calc R . .
C19 C -0.1674(2) 0.4174(3) 0.15510(8) 0.0428(6) Uani 1 1 d . . .
C20 C -0.2150(3) 0.4545(3) 0.18414(11) 0.0574(8) Uani 1 1 d . . .
H20 H -0.1825 0.4741 0.2092 0.069 Uiso 1 1 calc R . .
C21 C -0.3103(3) 0.4624(4) 0.17604(16) 0.0797(13) Uani 1 1 d . . .
H21 H -0.3439 0.4889 0.1955 0.096 Uiso 1 1 calc R . .
C22 C -0.3565(3) 0.4324(4) 0.14002(18) 0.0862(15) Uani 1 1 d . . .
H22 H -0.4221 0.4365 0.1350 0.103 Uiso 1 1 calc R . .
C23 C -0.3096(3) 0.3960(4) 0.11079(13) 0.0734(12) Uani 1 1 d . . .
H23 H -0.3429 0.3771 0.0858 0.088 Uiso 1 1 calc R . .
C24 C -0.2131(2) 0.3871(3) 0.11813(10) 0.0545(8) Uani 1 1 d . . .
H24 H -0.1798 0.3612 0.0985 0.065 Uiso 1 1 calc R . .
Cu2 Cu 0.5000 0.0000 0.0000 0.03137(11) Uani 1 2 d S . .
N3 N 0.43762(16) -0.0388(3) 0.04406(6) 0.0425(6) Uani 1 1 d . . .
H3A H 0.381(3) -0.058(4) 0.0405(10) 0.064 Uiso 1 1 d . . .
S3 S 0.47288(4) 0.01004(8) 0.087133(17) 0.03901(16) Uani 1 1 d . . .
C25 C 0.40492(17) 0.1486(3) 0.09760(7) 0.0369(6) Uani 1 1 d . . .
C26 C 0.34490(19) 0.2086(3) 0.06817(8) 0.0434(6) Uani 1 1 d . . .
H26 H 0.3366 0.1742 0.0428 0.052 Uiso 1 1 calc R . .
C27 C 0.2973(2) 0.3192(3) 0.07629(9) 0.0526(7) Uani 1 1 d . . .
H27 H 0.2548 0.3599 0.0564 0.063 Uiso 1 1 calc R . .
C28 C 0.3105(2) 0.3714(3) 0.11290(10) 0.0572(8) Uani 1 1 d . . .
H28 H 0.2777 0.4483 0.1180 0.069 Uiso 1 1 calc R . .
C29 C 0.3714(2) 0.3121(3) 0.14231(10) 0.0568(8) Uani 1 1 d . . .
H29 H 0.3801 0.3477 0.1676 0.068 Uiso 1 1 calc R . .
C30 C 0.4195(2) 0.2006(3) 0.13470(8) 0.0470(7) Uani 1 1 d . . .
H30 H 0.4621 0.1600 0.1546 0.056 Uiso 1 1 calc R . .
C31 C 0.43813(17) -0.1107(3) 0.11877(7) 0.0370(6) Uani 1 1 d . . .
C32 C 0.34675(19) -0.1511(3) 0.11526(8) 0.0432(6) Uani 1 1 d . . .
H32 H 0.2999 -0.1100 0.0972 0.052 Uiso 1 1 calc R . .
C33 C 0.3249(2) -0.2521(3) 0.13843(9) 0.0507(7) Uani 1 1 d . . .
H33 H 0.2626 -0.2803 0.1364 0.061 Uiso 1 1 calc R . .
C34 C 0.3938(2) -0.3124(3) 0.16460(8) 0.0504(7) Uani 1 1 d . . .
H34 H 0.3783 -0.3825 0.1802 0.060 Uiso 1 1 calc R . .
C35 C 0.4840(2) -0.2713(3) 0.16817(8) 0.0518(8) Uani 1 1 d . . .
H35 H 0.5306 -0.3128 0.1863 0.062 Uiso 1 1 calc R . .
C36 C 0.5072(2) -0.1689(3) 0.14529(8) 0.0462(7) Uani 1 1 d . . .
H36 H 0.5694 -0.1393 0.1478 0.055 Uiso 1 1 calc R . .
N4 N 0.62348(14) -0.0184(2) 0.03267(6) 0.0331(5) Uani 1 1 d . . .
H4A H 0.664(2) 0.024(3) 0.0303(10) 0.050 Uiso 1 1 d . . .
S4 S 0.65119(4) -0.14661(6) 0.057870(16) 0.02894(13) Uani 1 1 d . . .
C37 C 0.71372(15) -0.0983(2) 0.10410(6) 0.0283(5) Uani 1 1 d . . .
C38 C 0.71369(17) 0.0318(3) 0.11524(7) 0.0337(5) Uani 1 1 d . . .
H38 H 0.6880 0.0978 0.0975 0.040 Uiso 1 1 calc R . .
C39 C 0.75199(18) 0.0652(3) 0.15306(7) 0.0390(6) Uani 1 1 d . . .
H39 H 0.7522 0.1544 0.1612 0.047 Uiso 1 1 calc R . .
C40 C 0.78972(18) -0.0318(3) 0.17872(7) 0.0416(6) Uani 1 1 d . . .
H40 H 0.8155 -0.0089 0.2044 0.050 Uiso 1 1 calc R . .
C41 C 0.78998(19) -0.1613(3) 0.16705(7) 0.0418(6) Uani 1 1 d . . .
H41 H 0.8166 -0.2270 0.1847 0.050 Uiso 1 1 calc R . .
C42 C 0.75174(17) -0.1969(3) 0.12965(7) 0.0358(5) Uani 1 1 d . . .
H42 H 0.7515 -0.2863 0.1216 0.043 Uiso 1 1 calc R . .
C43 C 0.73948(18) -0.2385(3) 0.04058(7) 0.0351(5) Uani 1 1 d . . .
C44 C 0.81663(18) -0.1778(3) 0.03096(8) 0.0459(7) Uani 1 1 d . . .
H44 H 0.8238 -0.0848 0.0326 0.055 Uiso 1 1 calc R . .
C45 C 0.8836(2) -0.2570(5) 0.01874(9) 0.0662(11) Uani 1 1 d . . .
H45 H 0.9370 -0.2186 0.0115 0.079 Uiso 1 1 calc R . .
C46 C 0.8712(3) -0.3936(5) 0.01728(10) 0.0796(15) Uani 1 1 d . . .
H46 H 0.9178 -0.4479 0.0098 0.095 Uiso 1 1 calc R . .
C47 C 0.7929(4) -0.4511(4) 0.02645(11) 0.0789(13) Uani 1 1 d . . .
H47 H 0.7852 -0.5440 0.0248 0.095 Uiso 1 1 calc R . .
C48 C 0.7260(3) -0.3741(3) 0.03803(9) 0.0557(8) Uani 1 1 d . . .
H48 H 0.6715 -0.4127 0.0442 0.067 Uiso 1 1 calc R . .
B1 B 0.8167(2) 0.1890(3) -0.00297(9) 0.0483(8) Uani 1 1 d DU . .
F1 F 0.78794(15) 0.1934(2) 0.03188(5) 0.0700(6) Uani 1 1 d DU A .
F2 F 0.90374(17) 0.1621(6) -0.00210(10) 0.098(2) Uani 0.697(6) 1 d PDU A 1
F3 F 0.7632(2) 0.0852(3) -0.02352(9) 0.0647(10) Uani 0.697(6) 1 d PDU A 1
F4 F 0.7885(3) 0.2992(3) -0.02559(10) 0.0836(14) Uani 0.697(6) 1 d PDU A 1
F2X F 0.8882(5) 0.2869(7) 0.0037(2) 0.078(3) Uani 0.303(6) 1 d PDU A 2
F3X F 0.8706(7) 0.0752(6) -0.0057(3) 0.087(3) Uani 0.303(6) 1 d PDU A 2
F4X F 0.7588(5) 0.2151(13) -0.0327(2) 0.147(7) Uani 0.303(6) 1 d PDU A 2
B2 B 0.0000 -0.2285(4) 0.2500 0.0384(9) Uani 1 2 d SU . .
F5 F -0.07682(15) -0.30807(18) 0.24181(6) 0.0650(5) Uani 1 1 d U . .
F6 F 0.00438(15) -0.14706(17) 0.21829(5) 0.0620(5) Uani 1 1 d U . .
B3 B 0.5004(13) 0.4446(11) 0.2546(4) 0.072(3) Uani 0.50 1 d PDU B -1
F7 F 0.5045(11) 0.376(2) 0.2244(4) 0.162(6) Uani 0.50 1 d PDU B -1
F8 F 0.4481(5) 0.5522(7) 0.25265(17) 0.115(2) Uani 0.50 1 d PDU B -1
F9 F 0.6002(4) 0.4665(7) 0.26497(15) 0.0993(17) Uani 0.50 1 d PDU B -1
F10 F 0.4889(8) 0.371(2) 0.2851(3) 0.136(4) Uani 0.50 1 d PDU B -1
N5 N 0.4686(3) -0.3068(4) -0.01869(11) 0.0775(9) Uani 1 1 d . . .
C49 C 0.4509(2) -0.3453(4) 0.01000(11) 0.0590(8) Uani 1 1 d . . .
C50 C 0.4298(3) -0.3946(4) 0.04579(11) 0.0695(10) Uani 1 1 d . . .
H50A H 0.4396 -0.4901 0.0471 0.104 Uiso 1 1 calc R . .
H50B H 0.3651 -0.3751 0.0473 0.104 Uiso 1 1 calc R . .
H50C H 0.4702 -0.3521 0.0673 0.104 Uiso 1 1 calc R . .

loop_
_atom_site_aniso_label
_atom_site_aniso_U_11
_atom_site_aniso_U_22
_atom_site_aniso_U_33
_atom_site_aniso_U_23
_atom_site_aniso_U_13
_atom_site_aniso_U_12
Cu1 0.0378(2) 0.02271(19) 0.02186(18) 0.000 0.00799(15) 0.000
N1 0.0449(12) 0.0252(10) 0.0376(11) -0.0026(9) 0.0226(9) -0.0027(9)
S1 0.0359(3) 0.0383(3) 0.0296(3) -0.0046(2) 0.0125(2) -0.0063(3)
C1 0.0347(14) 0.084(2) 0.0279(13) 0.0002(14) 0.0092(11) 0.0085(14)
C2 0.066(2) 0.086(3) 0.0368(15) 0.0061(16) 0.0135(14) 0.0388(19)
C3 0.106(4) 0.149(5) 0.048(2) 0.027(3) 0.033(2) 0.084(4)
C4 0.068(3) 0.259(9) 0.053(3) 0.052(4) 0.019(2) 0.082(5)
C5 0.036(2) 0.269(9) 0.052(2) 0.028(4) 0.0009(17) 0.009(4)
C6 0.0427(18) 0.151(4) 0.0402(17) 0.000(2) 0.0067(14) -0.014(2)
C7 0.0326(12) 0.0314(12) 0.0272(11) -0.0011(9) 0.0085(9) 0.0006(9)
C8 0.0308(12) 0.0492(15) 0.0317(12) 0.0010(11) 0.0088(10) 0.0013(11)
C9 0.0450(15) 0.0504(16) 0.0307(13) -0.0003(11) 0.0128(11) 0.0038(12)
C10 0.0503(17) 0.0562(18) 0.0325(13) -0.0040(12) 0.0025(12) 0.0004(14)
C11 0.0350(14) 0.0622(19) 0.0494(16) -0.0136(14) 0.0035(12) -0.0036(13)
C12 0.0332(13) 0.0412(14) 0.0421(14) -0.0097(11) 0.0133(11) -0.0043(11)
N2 0.0798(18) 0.0248(10) 0.0250(10) 0.0017(8) 0.0088(11) 0.0046(11)
S2 0.0572(4) 0.0279(3) 0.0249(3) 0.0021(2) 0.0097(3) 0.0072(3)
C13 0.0399(13) 0.0433(14) 0.0250(11) 0.0082(10) 0.0076(10) 0.0089(11)
C14 0.067(2) 0.0515(17) 0.0355(14) 0.0060(13) 0.0173(13) 0.0231(15)
C15 0.0524(18) 0.082(2) 0.0332(14) 0.0119(15) 0.0204(13) 0.0197(16)
C16 0.0425(16) 0.071(2) 0.0409(15) 0.0190(15) 0.0080(12) -0.0017(15)
C17 0.074(2) 0.0508(18) 0.0454(17) 0.0090(14) 0.0164(15) -0.0097(16)
C18 0.0629(18) 0.0402(15) 0.0381(14) 0.0051(12) 0.0199(13) 0.0029(13)
C19 0.0553(17) 0.0298(13) 0.0457(15) 0.0097(11) 0.0151(13) -0.0001(12)
C20 0.067(2) 0.0466(17) 0.066(2) 0.0052(15) 0.0311(17) 0.0013(15)
C21 0.067(3) 0.063(2) 0.119(4) 0.014(2) 0.046(3) 0.003(2)
C22 0.053(2) 0.063(2) 0.144(5) 0.038(3) 0.019(3) -0.0035(19)
C23 0.065(2) 0.055(2) 0.090(3) 0.030(2) -0.013(2) -0.0142(18)
C24 0.065(2) 0.0431(16) 0.0531(18) 0.0143(14) 0.0031(15) -0.0045(15)
Cu2 0.0256(2) 0.0482(3) 0.02062(18) 0.00701(17) 0.00475(15) 0.01331(17)
N3 0.0308(11) 0.0756(17) 0.0216(10) 0.0039(10) 0.0058(8) 0.0086(11)
S3 0.0260(3) 0.0683(5) 0.0226(3) 0.0056(3) 0.0039(2) 0.0067(3)
C25 0.0297(12) 0.0525(16) 0.0289(12) 0.0029(11) 0.0056(9) -0.0044(11)
C26 0.0389(14) 0.0581(18) 0.0318(13) 0.0066(12) 0.0020(11) 0.0008(13)
C27 0.0534(18) 0.0537(18) 0.0480(17) 0.0092(14) 0.0012(14) 0.0045(14)
C28 0.062(2) 0.0431(17) 0.064(2) -0.0050(15) 0.0054(16) -0.0010(15)
C29 0.063(2) 0.0573(19) 0.0480(17) -0.0139(15) 0.0041(15) -0.0082(16)
C30 0.0445(15) 0.0615(19) 0.0320(13) -0.0028(13) -0.0020(11) -0.0068(14)
C31 0.0344(13) 0.0562(16) 0.0210(11) 0.0024(10) 0.0066(9) 0.0105(11)
C32 0.0359(14) 0.0603(18) 0.0321(13) 0.0031(12) 0.0023(10) 0.0076(13)
C33 0.0474(16) 0.0609(19) 0.0436(16) 0.0017(14) 0.0073(13) -0.0015(14)
C34 0.069(2) 0.0452(16) 0.0373(15) 0.0016(12) 0.0119(14) 0.0047(15)
C35 0.0553(18) 0.064(2) 0.0348(14) 0.0064(13) 0.0040(13) 0.0204(15)
C36 0.0377(14) 0.070(2) 0.0299(13) 0.0066(13) 0.0043(11) 0.0139(14)
N4 0.0256(10) 0.0437(12) 0.0289(10) 0.0127(9) 0.0014(8) 0.0052(9)
S4 0.0245(3) 0.0357(3) 0.0249(3) 0.0055(2) -0.0006(2) 0.0020(2)
C37 0.0220(10) 0.0390(13) 0.0236(10) 0.0028(9) 0.0029(8) 0.0019(9)
C38 0.0301(12) 0.0390(13) 0.0316(12) 0.0066(10) 0.0040(9) -0.0033(10)
C39 0.0389(14) 0.0436(15) 0.0348(13) -0.0042(11) 0.0074(11) -0.0087(11)
C40 0.0338(13) 0.0642(18) 0.0256(12) 0.0002(12) 0.0012(10) -0.0039(12)
C41 0.0402(14) 0.0549(17) 0.0283(12) 0.0100(12) 0.0000(10) 0.0091(12)
C42 0.0350(13) 0.0423(14) 0.0285(12) 0.0064(10) 0.0011(10) 0.0085(11)
C43 0.0368(13) 0.0405(14) 0.0250(11) -0.0016(10) -0.0032(9) 0.0121(11)
C44 0.0322(13) 0.0645(19) 0.0388(14) -0.0101(13) -0.0004(11) 0.0095(13)
C45 0.0374(16) 0.115(3) 0.0435(17) -0.0199(19) -0.0003(13) 0.0251(18)
C46 0.087(3) 0.105(3) 0.0387(17) -0.0214(19) -0.0093(18) 0.068(3)
C47 0.115(4) 0.062(2) 0.055(2) -0.0085(18) 0.003(2) 0.045(2)
C48 0.080(2) 0.0417(16) 0.0438(16) -0.0006(13) 0.0047(15) 0.0150(15)
B1 0.060(2) 0.0510(19) 0.0399(17) 0.0012(14) 0.0246(15) -0.0038(15)
F1 0.0839(14) 0.0902(15) 0.0434(10) -0.0085(10) 0.0321(10) -0.0132(12)
F2 0.0257(13) 0.207(6) 0.060(2) 0.019(3) 0.0048(13) -0.002(2)
F3 0.0536(18) 0.079(2) 0.0610(19) -0.0120(16) 0.0082(14) -0.0101(16)
F4 0.137(4) 0.066(2) 0.054(2) 0.0083(16) 0.032(2) 0.016(2)
F2X 0.074(5) 0.068(5) 0.108(6) -0.029(4) 0.064(4) -0.020(4)
F3X 0.127(9) 0.064(5) 0.081(6) -0.006(4) 0.053(6) 0.019(5)
F4X 0.044(5) 0.34(2) 0.044(4) -0.021(10) -0.020(3) 0.063(9)
B2 0.055(3) 0.0214(17) 0.032(2) 0.000 -0.0117(18) 0.000
F5 0.0756(13) 0.0425(10) 0.0675(12) 0.0075(9) -0.0143(10) -0.0136(9)
F6 0.0873(14) 0.0396(9) 0.0530(10) 0.0109(8) -0.0051(10) -0.0083(9)
B3 0.085(4) 0.125(6) 0.006(8) 0.015(4) 0.013(5) 0.025(7)
F7 0.146(8) 0.275(11) 0.079(8) -0.112(8) 0.064(6) -0.061(7)
F8 0.155(6) 0.124(5) 0.066(3) -0.003(3) 0.019(4) 0.033(4)
F9 0.097(4) 0.139(5) 0.059(3) -0.019(3) 0.005(3) -0.033(4)
F10 0.074(4) 0.296(11) 0.044(4) 0.089(5) 0.026(4) 0.049(5)
N5 0.080(2) 0.084(2) 0.072(2) -0.0032(19) 0.0200(18) 0.0107(18)
C49 0.0528(19) 0.056(2) 0.068(2) -0.0108(17) 0.0107(16) 0.0035(15)
C50 0.077(3) 0.065(2) 0.070(2) -0.0046(19) 0.023(2) -0.0031(19)

loop_
_atom_type_symbol
_atom_type_description
_atom_type_scat_dispersion_real
_atom_type_scat_dispersion_imag
_atom_type_scat_source
C C 0.0033 0.0016 'International Tables Vol C Tables 4.2.6.8 and 6.1.1.4'
H H 0.0000 0.0000 'International Tables Vol C Tables 4.2.6.8 and 6.1.1.4'
B B 0.0013 0.0007 'International Tables Vol C Tables 4.2.6.8 and 6.1.1.4'
N N 0.0061 0.0033 'International Tables Vol C Tables 4.2.6.8 and 6.1.1.4'
F F 0.0171 0.0103 'International Tables Vol C Tables 4.2.6.8 and 6.1.1.4'
S S 0.1246 0.1234 'International Tables Vol C Tables 4.2.6.8 and 6.1.1.4'
Cu Cu 0.3201 1.2651 'International Tables Vol C Tables 4.2.6.8 and 6.1.1.4'

loop_
_geom_angle_atom_site_label_1
_geom_angle_atom_site_label_2
_geom_angle_atom_site_label_3
_geom_angle
_geom_angle_site_symmetry_1
_geom_angle_site_symmetry_3
N1 Cu1 N1 88.92(12) . 2
N1 Cu1 N2 154.55(11) . 2
N1 Cu1 N2 96.17(9) 2 2
N1 Cu1 N2 96.17(9) . .
N1 Cu1 N2 154.55(11) 2 .
N2 Cu1 N2 89.88(13) 2 .
S1 N1 Cu1 123.68(13) . .
N1 S1 C1 108.46(13) . .
N1 S1 C7 108.08(12) . .
C1 S1 C7 102.34(13) . .
C2 C1 C6 122.6(3) . .
C2 C1 S1 121.6(3) . .
C6 C1 S1 115.5(3) . .
C1 C2 C3 118.2(4) . .
C4 C3 C2 119.7(6) . .
C5 C4 C3 121.0(5) . .
C4 C5 C6 121.6(6) . .
C5 C6 C1 116.9(5) . .
C12 C7 C8 121.1(2) . .
C12 C7 S1 118.43(18) . .
C8 C7 S1 119.70(19) . .
C9 C8 C7 118.9(2) . .
C10 C9 C8 120.5(2) . .
C9 C10 C11 120.1(3) . .
C10 C11 C12 120.4(3) . .
C7 C12 C11 119.0(2) . .
S2 N2 Cu1 120.22(13) . .
N2 S2 C13 108.50(13) . .
N2 S2 C19 110.10(14) . .
C13 S2 C19 101.87(12) . .
C18 C13 C14 121.6(3) . .
C18 C13 S2 121.1(2) . .
C14 C13 S2 117.2(2) . .
C13 C14 C15 118.1(3) . .
C16 C15 C14 120.5(3) . .
C15 C16 C17 120.3(3) . .
C16 C17 C18 120.5(3) . .
C13 C18 C17 118.9(3) . .
C20 C19 C24 121.8(3) . .
C20 C19 S2 119.7(3) . .
C24 C19 S2 117.9(2) . .
C21 C20 C19 118.9(4) . .
C22 C21 C20 120.1(4) . .
C21 C22 C23 121.4(4) . .
C22 C23 C24 119.8(4) . .
C19 C24 C23 118.0(4) . .
N3 Cu2 N3 180.00(11) 3_655 .
N3 Cu2 N4 91.44(9) 3_655 3_655
N3 Cu2 N4 88.56(9) . 3_655
N3 Cu2 N4 88.56(9) 3_655 .
N3 Cu2 N4 91.44(9) . .
N4 Cu2 N4 180.00(14) 3_655 .
S3 N3 Cu2 124.63(15) . .
N3 S3 C31 107.45(14) . .
N3 S3 C25 109.71(12) . .
C31 S3 C25 100.36(12) . .
C26 C25 C30 120.9(3) . .
C26 C25 S3 119.7(2) . .
C30 C25 S3 119.2(2) . .
C27 C26 C25 118.9(3) . .
C26 C27 C28 120.9(3) . .
C27 C28 C29 120.2(3) . .
C30 C29 C28 119.7(3) . .
C29 C30 C25 119.4(3) . .
C32 C31 C36 121.2(3) . .
C32 C31 S3 121.4(2) . .
C36 C31 S3 117.2(2) . .
C33 C32 C31 119.0(3) . .
C32 C33 C34 120.3(3) . .
C35 C34 C33 120.5(3) . .
C34 C35 C36 120.1(3) . .
C31 C36 C35 119.0(3) . .
S4 N4 Cu2 121.54(13) . .
N4 S4 C43 111.57(12) . .
N4 S4 C37 109.02(12) . .
C43 S4 C37 99.47(11) . .
C38 C37 C42 121.5(2) . .
C38 C37 S4 119.71(18) . .
C42 C37 S4 118.36(19) . .
C37 C38 C39 119.0(2) . .
C40 C39 C38 120.1(3) . .
C41 C40 C39 120.2(2) . .
C40 C41 C42 120.7(2) . .
C41 C42 C37 118.5(3) . .
C44 C43 C48 122.6(3) . .
C44 C43 S4 121.6(2) . .
C48 C43 S4 115.8(2) . .
C43 C44 C45 118.0(3) . .
C44 C45 C46 119.3(4) . .
C47 C46 C45 121.3(3) . .
C48 C47 C46 119.9(4) . .
C47 C48 C43 118.9(4) . .
F4X B1 F2 125.7(5) . .
F4X B1 F1 118.2(5) . .
F2 B1 F1 116.1(3) . .
F4X B1 F4 42.5(6) . .
F2 B1 F4 112.0(3) . .
F1 B1 F4 112.4(3) . .
F4X B1 F3X 114.9(5) . .
F2 B1 F3X 43.2(4) . .
F1 B1 F3X 110.6(4) . .
F4 B1 F3X 137.0(4) . .
F4X B1 F3 60.1(6) . .
F2 B1 F3 108.0(3) . .
F1 B1 F3 104.6(2) . .
F4 B1 F3 102.5(3) . .
F3X B1 F3 68.3(4) . .
F4X B1 F2X 111.1(6) . .
F2 B1 F2X 56.9(3) . .
F1 B1 F2X 99.3(4) . .
F4 B1 F2X 71.0(4) . .
F3X B1 F2X 100.1(4) . .
F3 B1 F2X 155.9(4) . .
F5 B2 F5 108.2(3) . 2
F5 B2 F6 109.06(11) . .
F5 B2 F6 111.44(13) 2 .
F5 B2 F6 111.44(13) . 2
F5 B2 F6 109.06(11) 2 2
F6 B2 F6 107.7(3) . 2
F7 B3 F8 120.7(16) . .
F7 B3 F10 113.4(10) . .
F8 B3 F10 110.2(14) . .
F7 B3 F9 95.9(13) . .
F8 B3 F9 115.6(11) . .
F10 B3 F9 98.1(11) . .
N5 C49 C50 179.2(4) . .

loop_
_geom_bond_atom_site_label_1
_geom_bond_atom_site_label_2
_geom_bond_distance
_geom_bond_site_symmetry_2
Cu1 N1 1.949(2) .
Cu1 N1 1.949(2) 2
Cu1 N2 1.960(2) 2
Cu1 N2 1.960(2) .
N1 S1 1.599(2) .
S1 C1 1.778(3) .
S1 C7 1.791(2) .
C1 C2 1.373(5) .
C1 C6 1.400(5) .
C2 C3 1.407(5) .
C3 C4 1.377(9) .
C4 C5 1.351(10) .
C5 C6 1.393(7) .
C7 C12 1.385(3) .
C7 C8 1.389(3) .
C8 C9 1.387(4) .
C9 C10 1.379(4) .
C10 C11 1.382(4) .
C11 C12 1.387(4) .
N2 S2 1.595(2) .
S2 C13 1.787(3) .
S2 C19 1.801(3) .
C13 C18 1.372(4) .
C13 C14 1.384(4) .
C14 C15 1.405(4) .
C15 C16 1.363(5) .
C16 C17 1.374(5) .
C17 C18 1.389(4) .
C19 C20 1.388(4) .
C19 C24 1.395(4) .
C20 C21 1.382(6) .
C21 C22 1.368(7) .
C22 C23 1.383(7) .
C23 C24 1.399(5) .
Cu2 N3 1.974(2) 3_655
Cu2 N3 1.974(2) .
Cu2 N4 1.983(2) 3_655
Cu2 N4 1.983(2) .
N3 S3 1.598(2) .
S3 C31 1.790(3) .
S3 C25 1.799(3) .
C25 C26 1.383(4) .
C25 C30 1.393(4) .
C26 C27 1.378(4) .
C27 C28 1.378(5) .
C28 C29 1.386(5) .
C29 C30 1.384(5) .
C31 C32 1.388(4) .
C31 C36 1.388(4) .
C32 C33 1.382(4) .
C33 C34 1.388(4) .
C34 C35 1.374(5) .
C35 C36 1.394(4) .
N4 S4 1.589(2) .
S4 C43 1.787(3) .
S4 C37 1.797(2) .
C37 C38 1.377(4) .
C37 C42 1.397(3) .
C38 C39 1.397(3) .
C39 C40 1.387(4) .
C40 C41 1.378(4) .
C41 C42 1.390(4) .
C43 C44 1.382(4) .
C43 C48 1.391(4) .
C44 C45 1.394(4) .
C45 C46 1.398(6) .
C46 C47 1.377(7) .
C47 C48 1.370(5) .
B1 F4X 1.261(6) .
B1 F2 1.301(4) .
B1 F1 1.367(3) .
B1 F4 1.395(4) .
B1 F3X 1.412(6) .
B1 F3 1.434(4) .
B1 F2X 1.435(5) .
B2 F5 1.377(3) .
B2 F5 1.377(3) 2
B2 F6 1.401(3) .
B2 F6 1.401(3) 2
B3 F7 1.280(12) .
B3 F8 1.330(12) .
B3 F10 1.345(13) .
B3 F9 1.465(18) .
N5 C49 1.155(5) .
C49 C50 1.440(5) .

loop_
_geom_hbond_atom_site_label_D
_geom_hbond_atom_site_label_H
_geom_hbond_atom_site_label_A
_geom_hbond_distance_DH
_geom_hbond_distance_HA
_geom_hbond_distance_DA
_geom_hbond_angle_DHA
_geom_hbond_site_symmetry_A
N1 H1A F6 0.79(4) 2.27(4) 3.050(3) 177(3) .
N2 H2A F5 0.83(4) 2.42(4) 3.208(3) 160(4) 1_565
N3 H3A F3 0.84(4) 2.12(4) 2.951(4) 171(4) 3_655
N3 H3A F4X 0.84(4) 2.58(4) 3.359(11) 155(3) 3_655
N4 H4A F1 0.75(3) 2.50(3) 3.236(3) 169(3) .
